data_7124883
loop_
_publ_author_name
'Xu, Wei'
'Chen, Ming'
'Sun, Ning'
'Liu, Yuanhong'

_publ_section_title
;
 Gold-catalyzed cyclization of 1,6-diynyl dithioacetals via 1,7-carbene
 transfer and aromatic C-H functionalization.
;
_journal_issue 73
_journal_name_full 'Chemical communications (Cambridge, England)'
_journal_page_first 11000
_journal_page_last 11003
_journal_paper_doi 10.1039/c6cc05302e
_journal_volume 52
_journal_year 2016
_chemical_formula_sum 'C28 H38 Au F6 N O2 P Sb'
_chemical_formula_weight 884.28
_space_group_crystal_system monoclinic
_space_group_IT_number 14
_space_group_name_Hall '-P 2yn'
_space_group_name_H-M_alt 'P 1 21/n 1'
_atom_sites_solution_hydrogens geom
_audit_creation_method SHELXL-2013
_audit_update_record
;
2016-05-23 deposited with the CCDC.
2016-08-10 downloaded from the CCDC.
;
_cell_angle_alpha 90
_cell_angle_beta 93.2680(10)
_cell_angle_gamma 90
_cell_formula_units_Z 4
_cell_length_a 12.9088(8)
_cell_length_b 13.5954(8)
_cell_length_c 18.3182(10)
_cell_measurement_reflns_used 4666
_cell_measurement_temperature 293(2)
_cell_measurement_theta_max 45.101
_cell_measurement_theta_min 4.454
_cell_volume 3209.6(3)
_computing_cell_refinement 'Bruker SMART'
_computing_data_collection 'Bruker SMART'
_computing_data_reduction 'Bruker SHELXTL'
_computing_molecular_graphics 'Bruker SHELXTL'
_computing_publication_material 'Bruker SHELXTL'
_computing_structure_refinement 'SHELXL-2013 (Sheldrick, 2013)'
_computing_structure_solution 'Bruker SHELXTL'
_diffrn_ambient_temperature 293(2)
_diffrn_measured_fraction_theta_full 0.998
_diffrn_measured_fraction_theta_max 0.999
_diffrn_measurement_device_type 'CCD area detector'
_diffrn_measurement_method 'phi and omega scans'
_diffrn_radiation_type MoK\a
_diffrn_radiation_wavelength 0.71073
_diffrn_reflns_av_R_equivalents 0.0376
_diffrn_reflns_av_unetI/netI 0.0420
_diffrn_reflns_Laue_measured_fraction_full 0.998
_diffrn_reflns_Laue_measured_fraction_max 0.999
_diffrn_reflns_limit_h_max 15
_diffrn_reflns_limit_h_min -13
_diffrn_reflns_limit_k_max 16
_diffrn_reflns_limit_k_min -14
_diffrn_reflns_limit_l_max 22
_diffrn_reflns_limit_l_min -22
_diffrn_reflns_number 19232
_diffrn_reflns_point_group_measured_fraction_full 0.998
_diffrn_reflns_point_group_measured_fraction_max 0.999
_diffrn_reflns_theta_full 25.242
_diffrn_reflns_theta_max 25.999
_diffrn_reflns_theta_min 1.984
_exptl_absorpt_coefficient_mu 5.517
_exptl_absorpt_correction_T_max 0.7457
_exptl_absorpt_correction_T_min 0.6299
_exptl_absorpt_correction_type multi-scan
_exptl_absorpt_process_details sadabs
_exptl_crystal_colour colorless
_exptl_crystal_density_diffrn 1.830
_exptl_crystal_description prismatic
_exptl_crystal_F_000 1712
_exptl_crystal_size_max 0.165
_exptl_crystal_size_mid 0.143
_exptl_crystal_size_min 0.112
_refine_diff_density_max 0.637
_refine_diff_density_min -0.755
_refine_diff_density_rms 0.096
_refine_ls_extinction_coef 0.00073(10)
_refine_ls_extinction_expression Fc^*^=kFc[1+0.001xFc^2^\l^3^/sin(2\q)]^-1/4^
_refine_ls_extinction_method SHELXL
_refine_ls_goodness_of_fit_ref 1.036
_refine_ls_hydrogen_treatment constr
_refine_ls_matrix_type full
_refine_ls_number_parameters 401
_refine_ls_number_reflns 6293
_refine_ls_number_restraints 36
_refine_ls_restrained_S_all 1.057
_refine_ls_R_factor_all 0.0491
_refine_ls_R_factor_gt 0.0342
_refine_ls_shift/su_max 0.004
_refine_ls_shift/su_mean 0.000
_refine_ls_structure_factor_coef Fsqd
_refine_ls_weighting_details 'w=1/[\s^2^(Fo^2^)+(0.0478P)^2^] where P=(Fo^2^+2Fc^2^)/3'
_refine_ls_weighting_scheme calc
_refine_ls_wR_factor_gt 0.0845
_refine_ls_wR_factor_ref 0.0911
_reflns_Friedel_coverage 0.000
_reflns_number_gt 4886
_reflns_number_total 6293
_reflns_threshold_expression 'I > 2\s(I)'
_cod_data_source_file c6cc05302e2.cif
_cod_data_source_block cd214517
_cod_original_sg_symbol_H-M 'P 21/n'
_cod_database_code 7124883
_shelx_space_group_comment
; 
The symmetry employed for this shelxl refinement is uniquely defined 
by the following loop, which should always be used as a source of 
symmetry information in preference to the above space-group names. 
They are only intended as comments. 
;
_shelxl_version_number 2013-4

loop_
_space_group_symop_operation_xyz
'x, y, z'
'-x+1/2, y+1/2, -z+1/2'
'-x, -y, -z'
'x-1/2, -y-1/2, z-1/2'

loop_
_atom_site_label
_atom_site_type_symbol
_atom_site_fract_x
_atom_site_fract_y
_atom_site_fract_z
_atom_site_U_iso_or_equiv
_atom_site_adp_type
_atom_site_occupancy
_atom_site_site_symmetry_order
_atom_site_calc_flag
_atom_site_refinement_flags_posn
_atom_site_refinement_flags_adp
_atom_site_refinement_flags_occupancy
_atom_site_disorder_assembly
_atom_site_disorder_group
Au1 Au 0.16125(2) 0.72649(2) 0.17547(2) 0.04948(10) Uani 1 1 d . . . . .
Sb1 Sb 0.19141(4) 0.59287(4) 0.90272(2) 0.07867(16) Uani 1 1 d . . . . .
P1 P 0.00896(11) 0.79238(9) 0.20175(7) 0.0440(3) Uani 1 1 d . . . . .
N1 N 0.2921(4) 0.6581(3) 0.1442(2) 0.0602(12) Uani 1 1 d . . . . .
O1 O 0.1288(3) 0.9593(3) 0.04436(17) 0.0595(10) Uani 1 1 d . . . . .
O2 O 0.2473(3) 0.9450(3) 0.28783(19) 0.0694(11) Uani 1 1 d . . . . .
F1 F 0.2130(18) 0.6564(13) 0.8175(9) 0.164(4) Uani 0.5 1 d . U P A 1
F2 F 0.1913(10) 0.5147(7) 0.9842(4) 0.171(4) Uani 0.6 1 d . U P A 1
F5 F 0.1842(11) 0.4812(7) 0.8477(6) 0.176(4) Uani 0.6 1 d . U P A 1
F6 F 0.2399(10) 0.6988(8) 0.9639(7) 0.159(4) Uani 0.6 1 d . U P A 1
F1' F 0.2339(18) 0.6999(13) 0.8492(10) 0.172(5) Uani 0.5 1 d . U P A 2
F2' F 0.1096(18) 0.4876(12) 0.9115(10) 0.194(4) Uani 0.4 1 d . U P A 2
F5' F 0.1917(17) 0.5354(15) 0.8084(10) 0.186(4) Uani 0.4 1 d . U P A 2
F6' F 0.1694(17) 0.6615(16) 0.9783(11) 0.178(6) Uani 0.4 1 d . U P A 2
F3 F 0.3325(5) 0.5608(6) 0.9095(5) 0.204(3) Uani 1 1 d . . . . .
F4 F 0.0606(5) 0.6415(8) 0.8900(6) 0.248(4) Uani 1 1 d . . . . .
C1 C 0.2721(5) 0.9311(4) 0.2177(3) 0.0548(13) Uani 1 1 d . . . . .
C2 C 0.3687(5) 0.9005(4) 0.1969(4) 0.0680(16) Uani 1 1 d . . . . .
H2 H 0.4226 0.8898 0.2319 0.082 Uiso 1 1 calc R U . . .
C3 C 0.3838(5) 0.8863(5) 0.1233(4) 0.0720(17) Uani 1 1 d . . . . .
H3 H 0.4480 0.8647 0.1092 0.086 Uiso 1 1 calc R U . . .
C4 C 0.3046(5) 0.9038(4) 0.0704(3) 0.0671(16) Uani 1 1 d . . . . .
H4 H 0.3153 0.8933 0.0212 0.080 Uiso 1 1 calc R U . . .
C5 C 0.2098(4) 0.9372(4) 0.0919(3) 0.0519(13) Uani 1 1 d . . . . .
C6 C 0.1919(4) 0.9490(4) 0.1647(3) 0.0490(12) Uani 1 1 d . . . . .
C7 C 0.0892(4) 0.9857(4) 0.1880(2) 0.0478(12) Uani 1 1 d . . . . .
C8 C 0.0767(5) 1.0877(4) 0.1900(3) 0.0609(15) Uani 1 1 d . . . . .
H8 H 0.1307 1.1282 0.1770 0.073 Uiso 1 1 calc R U . . .
C9 C -0.0149(6) 1.1297(4) 0.2112(3) 0.0689(17) Uani 1 1 d . . . . .
H9 H -0.0227 1.1977 0.2107 0.083 Uiso 1 1 calc R U . . .
C10 C -0.0932(5) 1.0715(5) 0.2326(3) 0.0667(16) Uani 1 1 d . . . . .
H10 H -0.1535 1.1000 0.2484 0.080 Uiso 1 1 calc R U . . .
C11 C -0.0840(5) 0.9704(4) 0.2312(3) 0.0588(14) Uani 1 1 d . . . . .
H11 H -0.1383 0.9313 0.2457 0.071 Uiso 1 1 calc R U . . .
C12 C 0.0067(4) 0.9262(4) 0.2081(2) 0.0461(12) Uani 1 1 d . . . . .
C13 C -0.0369(5) 0.7449(4) 0.2879(3) 0.0521(13) Uani 1 1 d . . . . .
H13 H -0.1060 0.7722 0.2946 0.063 Uiso 1 1 calc R U . . .
C14 C -0.0459(5) 0.6333(4) 0.2841(3) 0.0689(16) Uani 1 1 d . . . . .
H14A H 0.0206 0.6054 0.2731 0.083 Uiso 1 1 calc R U . . .
H14B H -0.0962 0.6152 0.2450 0.083 Uiso 1 1 calc R U . . .
C15 C -0.0799(6) 0.5909(6) 0.3571(4) 0.087(2) Uani 1 1 d . . . . .
H15A H -0.1488 0.6146 0.3663 0.105 Uiso 1 1 calc R U . . .
H15B H -0.0825 0.5197 0.3542 0.105 Uiso 1 1 calc R U . . .
C16 C -0.0054(6) 0.6214(6) 0.4180(4) 0.093(2) Uani 1 1 d . . . . .
H16A H 0.0628 0.5949 0.4099 0.112 Uiso 1 1 calc R U . . .
H16B H -0.0276 0.5950 0.4638 0.112 Uiso 1 1 calc R U . . .
C17 C 0.0004(6) 0.7326(6) 0.4227(3) 0.082(2) Uani 1 1 d . . . . .
H17A H 0.0490 0.7511 0.4627 0.098 Uiso 1 1 calc R U . . .
H17B H -0.0672 0.7584 0.4331 0.098 Uiso 1 1 calc R U . . .
C18 C 0.0353(5) 0.7782(4) 0.3513(3) 0.0648(16) Uani 1 1 d . . . . .
H18A H 0.0341 0.8494 0.3549 0.078 Uiso 1 1 calc R U . . .
H18B H 0.1057 0.7579 0.3432 0.078 Uiso 1 1 calc R U . . .
C19 C -0.0866(4) 0.7566(4) 0.1278(3) 0.0507(13) Uani 1 1 d . . . . .
H19 H -0.0889 0.6845 0.1279 0.061 Uiso 1 1 calc R U . . .
C20 C -0.0470(5) 0.7865(4) 0.0541(3) 0.0614(15) Uani 1 1 d . . . . .
H20A H -0.0448 0.8577 0.0508 0.074 Uiso 1 1 calc R U . . .
H20B H 0.0230 0.7619 0.0502 0.074 Uiso 1 1 calc R U . . .
C21 C -0.1170(6) 0.7456(5) -0.0086(3) 0.0778(19) Uani 1 1 d . . . . .
H21A H -0.0921 0.7672 -0.0549 0.093 Uiso 1 1 calc R U . . .
H21B H -0.1154 0.6743 -0.0075 0.093 Uiso 1 1 calc R U . . .
C22 C -0.2266(6) 0.7810(6) -0.0017(4) 0.092(2) Uani 1 1 d . . . . .
H22A H -0.2712 0.7525 -0.0405 0.110 Uiso 1 1 calc R U . . .
H22B H -0.2289 0.8519 -0.0071 0.110 Uiso 1 1 calc R U . . .
C23 C -0.2672(6) 0.7527(6) 0.0723(4) 0.087(2) Uani 1 1 d . . . . .
H23A H -0.3364 0.7794 0.0760 0.105 Uiso 1 1 calc R U . . .
H23B H -0.2718 0.6817 0.0756 0.105 Uiso 1 1 calc R U . . .
C24 C -0.1970(5) 0.7911(5) 0.1355(3) 0.0676(17) Uani 1 1 d . . . . .
H24A H -0.1989 0.8624 0.1360 0.081 Uiso 1 1 calc R U . . .
H24B H -0.2216 0.7675 0.1813 0.081 Uiso 1 1 calc R U . . .
C25 C 0.1352(6) 0.9321(5) -0.0321(3) 0.0769(19) Uani 1 1 d . . . . .
H25A H 0.1893 0.9694 -0.0530 0.115 Uiso 1 1 calc R U . . .
H25B H 0.0702 0.9457 -0.0582 0.115 Uiso 1 1 calc R U . . .
H25C H 0.1505 0.8632 -0.0355 0.115 Uiso 1 1 calc R U . . .
C26 C 0.3264(6) 0.9271(6) 0.3444(3) 0.093(2) Uani 1 1 d . . . . .
H26A H 0.3494 0.8602 0.3416 0.139 Uiso 1 1 calc R U . . .
H26B H 0.2988 0.9386 0.3912 0.139 Uiso 1 1 calc R U . . .
H26C H 0.3838 0.9706 0.3382 0.139 Uiso 1 1 calc R U . . .
C27 C 0.3588(5) 0.6199(4) 0.1199(3) 0.0613(15) Uani 1 1 d . . . . .
C28 C 0.4437(6) 0.5714(6) 0.0886(4) 0.100(3) Uani 1 1 d . . . . .
H28A H 0.4947 0.6192 0.0765 0.151 Uiso 1 1 calc R U . . .
H28B H 0.4193 0.5372 0.0452 0.151 Uiso 1 1 calc R U . . .
H28C H 0.4743 0.5253 0.1232 0.151 Uiso 1 1 calc R U . . .

loop_
_atom_site_aniso_label
_atom_site_aniso_U_11
_atom_site_aniso_U_22
_atom_site_aniso_U_33
_atom_site_aniso_U_23
_atom_site_aniso_U_13
_atom_site_aniso_U_12
Au1 0.05043(15) 0.04613(14) 0.05161(14) -0.00212(9) 0.00060(9) 0.00221(9)
Sb1 0.0817(4) 0.0727(3) 0.0823(3) -0.0087(2) 0.0114(2) -0.0128(2)
P1 0.0463(8) 0.0458(7) 0.0390(6) -0.0038(5) -0.0043(5) 0.0016(6)
N1 0.063(3) 0.053(3) 0.064(3) 0.003(2) 0.002(2) 0.007(2)
O1 0.068(3) 0.072(2) 0.0378(17) 0.0000(17) -0.0046(17) 0.001(2)
O2 0.078(3) 0.075(3) 0.052(2) -0.0042(19) -0.0221(19) 0.015(2)
F1 0.223(10) 0.144(10) 0.130(10) 0.033(7) 0.042(8) -0.008(9)
F2 0.298(11) 0.135(6) 0.083(5) 0.041(5) 0.022(6) -0.057(7)
F5 0.303(9) 0.109(6) 0.114(6) -0.019(5) -0.011(6) -0.077(7)
F6 0.160(12) 0.124(8) 0.190(9) -0.090(7) -0.014(9) -0.025(7)
F1' 0.200(11) 0.148(12) 0.172(13) 0.048(9) 0.050(10) -0.029(10)
F2' 0.302(11) 0.130(7) 0.151(7) 0.008(7) 0.021(7) -0.070(8)
F5' 0.266(10) 0.153(9) 0.141(9) -0.021(7) 0.023(8) -0.048(8)
F6' 0.192(15) 0.167(11) 0.175(10) -0.103(10) 0.006(12) -0.008(10)
F3 0.124(6) 0.213(7) 0.272(8) -0.022(6) -0.025(5) 0.057(5)
F4 0.085(5) 0.306(11) 0.356(12) 0.068(9) 0.039(6) 0.031(6)
C1 0.058(4) 0.042(3) 0.063(3) 0.001(2) -0.005(3) -0.001(2)
C2 0.055(4) 0.063(4) 0.083(4) 0.005(3) -0.017(3) -0.010(3)
C3 0.055(4) 0.070(4) 0.093(5) 0.005(3) 0.017(3) -0.004(3)
C4 0.069(4) 0.068(4) 0.065(3) -0.001(3) 0.010(3) -0.008(3)
C5 0.053(3) 0.049(3) 0.053(3) 0.002(2) 0.003(3) -0.012(2)
C6 0.053(3) 0.043(3) 0.050(3) 0.004(2) -0.004(2) -0.006(2)
C7 0.058(3) 0.047(3) 0.037(2) 0.000(2) -0.015(2) 0.002(2)
C8 0.077(4) 0.053(3) 0.051(3) 0.002(3) -0.011(3) -0.004(3)
C9 0.095(5) 0.049(3) 0.062(3) -0.009(3) -0.007(3) 0.020(3)
C10 0.069(4) 0.071(4) 0.059(3) -0.008(3) -0.003(3) 0.025(3)
C11 0.062(4) 0.065(4) 0.049(3) -0.012(3) -0.003(3) 0.005(3)
C12 0.057(3) 0.047(3) 0.033(2) -0.006(2) -0.010(2) 0.004(2)
C13 0.052(3) 0.068(3) 0.036(2) 0.005(2) 0.001(2) 0.010(3)
C14 0.081(5) 0.063(4) 0.064(3) 0.007(3) 0.015(3) -0.009(3)
C15 0.082(5) 0.100(5) 0.081(4) 0.035(4) 0.018(4) 0.001(4)
C16 0.084(5) 0.121(7) 0.076(4) 0.043(4) 0.025(4) 0.036(5)
C17 0.067(5) 0.133(7) 0.045(3) 0.001(3) -0.003(3) 0.038(4)
C18 0.078(4) 0.075(4) 0.040(3) -0.003(3) -0.009(3) 0.013(3)
C19 0.057(4) 0.052(3) 0.042(3) -0.003(2) -0.007(2) -0.010(2)
C20 0.065(4) 0.070(4) 0.049(3) 0.002(3) -0.007(3) -0.007(3)
C21 0.081(5) 0.104(5) 0.047(3) -0.008(3) -0.011(3) -0.004(4)
C22 0.082(6) 0.125(7) 0.065(4) -0.010(4) -0.028(4) -0.004(4)
C23 0.060(5) 0.118(6) 0.081(5) -0.017(4) -0.018(4) -0.005(4)
C24 0.060(4) 0.087(5) 0.054(3) -0.010(3) -0.008(3) 0.001(3)
C25 0.105(6) 0.081(4) 0.045(3) -0.006(3) 0.003(3) 0.005(4)
C26 0.095(6) 0.118(6) 0.062(4) 0.006(4) -0.031(4) 0.027(5)
C27 0.067(4) 0.056(3) 0.061(3) 0.006(3) 0.001(3) 0.010(3)
C28 0.097(6) 0.112(6) 0.094(5) 0.005(5) 0.022(4) 0.044(5)

loop_
_atom_type_symbol
_atom_type_description
_atom_type_scat_dispersion_real
_atom_type_scat_dispersion_imag
_atom_type_scat_source
C C 0.0033 0.0016 'International Tables Vol C Tables 4.2.6.8 and 6.1.1.4'
H H 0.0000 0.0000 'International Tables Vol C Tables 4.2.6.8 and 6.1.1.4'
N N 0.0061 0.0033 'International Tables Vol C Tables 4.2.6.8 and 6.1.1.4'
O O 0.0106 0.0060 'International Tables Vol C Tables 4.2.6.8 and 6.1.1.4'
F F 0.0171 0.0103 'International Tables Vol C Tables 4.2.6.8 and 6.1.1.4'
P P 0.1023 0.0942 'International Tables Vol C Tables 4.2.6.8 and 6.1.1.4'
Sb Sb -0.5866 1.5461 'International Tables Vol C Tables 4.2.6.8 and 6.1.1.4'
Au Au -2.0133 8.8022 'International Tables Vol C Tables 4.2.6.8 and 6.1.1.4'

loop_
_geom_angle_atom_site_label_1
_geom_angle_atom_site_label_2
_geom_angle_atom_site_label_3
_geom_angle
N1 Au1 P1 174.40(14)
F6' Sb1 F2' 103.7(10)
F6' Sb1 F4 73.1(8)
F2' Sb1 F4 75.7(8)
F4 Sb1 F1 84.5(8)
F4 Sb1 F5 102.4(6)
F1 Sb1 F5 85.8(6)
F4 Sb1 F2 105.7(5)
F1 Sb1 F2 169.0(8)
F5 Sb1 F2 88.0(5)
F6' Sb1 F1' 93.9(10)
F2' Sb1 F1' 150.2(9)
F4 Sb1 F1' 87.0(8)
F6' Sb1 F3 106.3(8)
F2' Sb1 F3 112.6(8)
F4 Sb1 F3 171.3(4)
F1 Sb1 F3 88.4(8)
F5 Sb1 F3 82.0(5)
F2 Sb1 F3 81.8(5)
F1' Sb1 F3 84.4(8)
F6' Sb1 F5' 166.8(11)
F2' Sb1 F5' 77.6(8)
F4 Sb1 F5' 94.8(8)
F1' Sb1 F5' 80.0(8)
F3 Sb1 F5' 84.9(7)
F4 Sb1 F6 94.2(5)
F1 Sb1 F6 94.8(7)
F5 Sb1 F6 163.4(6)
F2 Sb1 F6 88.5(5)
F3 Sb1 F6 81.4(5)
C12 P1 C13 106.8(2)
C12 P1 C19 107.3(2)
C13 P1 C19 107.7(3)
C12 P1 Au1 115.51(19)
C13 P1 Au1 112.02(19)
C19 P1 Au1 107.19(19)
C27 N1 Au1 172.6(5)
C5 O1 C25 118.5(5)
C1 O2 C26 117.7(5)
O2 C1 C2 124.5(5)
O2 C1 C6 115.3(5)
C2 C1 C6 120.2(5)
C3 C2 C1 119.1(6)
C3 C2 H2 120.5
C1 C2 H2 120.5
C2 C3 C4 121.1(6)
C2 C3 H3 119.4
C4 C3 H3 119.4
C5 C4 C3 119.0(6)
C5 C4 H4 120.5
C3 C4 H4 120.5
O1 C5 C6 115.5(5)
O1 C5 C4 123.6(5)
C6 C5 C4 120.9(5)
C5 C6 C1 119.6(5)
C5 C6 C7 120.9(5)
C1 C6 C7 119.4(5)
C8 C7 C12 118.4(5)
C8 C7 C6 116.3(5)
C12 C7 C6 125.3(4)
C9 C8 C7 121.1(6)
C9 C8 H8 119.4
C7 C8 H8 119.4
C10 C9 C8 120.1(6)
C10 C9 H9 120.0
C8 C9 H9 120.0
C9 C10 C11 120.6(6)
C9 C10 H10 119.7
C11 C10 H10 119.7
C10 C11 C12 120.4(6)
C10 C11 H11 119.8
C12 C11 H11 119.8
C11 C12 C7 119.4(5)
C11 C12 P1 117.6(4)
C7 C12 P1 122.9(4)
C18 C13 C14 112.0(5)
C18 C13 P1 109.9(4)
C14 C13 P1 109.8(4)
C18 C13 H13 108.4
C14 C13 H13 108.4
P1 C13 H13 108.4
C13 C14 C15 110.9(5)
C13 C14 H14A 109.5
C15 C14 H14A 109.5
C13 C14 H14B 109.5
C15 C14 H14B 109.5
H14A C14 H14B 108.0
C16 C15 C14 110.0(6)
C16 C15 H15A 109.7
C14 C15 H15A 109.7
C16 C15 H15B 109.7
C14 C15 H15B 109.7
H15A C15 H15B 108.2
C15 C16 C17 110.4(6)
C15 C16 H16A 109.6
C17 C16 H16A 109.6
C15 C16 H16B 109.6
C17 C16 H16B 109.6
H16A C16 H16B 108.1
C16 C17 C18 111.7(5)
C16 C17 H17A 109.3
C18 C17 H17A 109.3
C16 C17 H17B 109.3
C18 C17 H17B 109.3
H17A C17 H17B 107.9
C13 C18 C17 109.5(5)
C13 C18 H18A 109.8
C17 C18 H18A 109.8
C13 C18 H18B 109.8
C17 C18 H18B 109.8
H18A C18 H18B 108.2
C24 C19 C20 111.4(5)
C24 C19 P1 116.3(4)
C20 C19 P1 109.6(4)
C24 C19 H19 106.3
C20 C19 H19 106.3
P1 C19 H19 106.3
C21 C20 C19 110.7(5)
C21 C20 H20A 109.5
C19 C20 H20A 109.5
C21 C20 H20B 109.5
C19 C20 H20B 109.5
H20A C20 H20B 108.1
C22 C21 C20 109.9(5)
C22 C21 H21A 109.7
C20 C21 H21A 109.7
C22 C21 H21B 109.7
C20 C21 H21B 109.7
H21A C21 H21B 108.2
C21 C22 C23 111.4(6)
C21 C22 H22A 109.4
C23 C22 H22A 109.4
C21 C22 H22B 109.4
C23 C22 H22B 109.4
H22A C22 H22B 108.0
C24 C23 C22 111.7(6)
C24 C23 H23A 109.3
C22 C23 H23A 109.3
C24 C23 H23B 109.3
C22 C23 H23B 109.3
H23A C23 H23B 108.0
C19 C24 C23 110.3(5)
C19 C24 H24A 109.6
C23 C24 H24A 109.6
C19 C24 H24B 109.6
C23 C24 H24B 109.6
H24A C24 H24B 108.1
O1 C25 H25A 109.5
O1 C25 H25B 109.5
H25A C25 H25B 109.5
O1 C25 H25C 109.5
H25A C25 H25C 109.5
H25B C25 H25C 109.5
O2 C26 H26A 109.5
O2 C26 H26B 109.5
H26A C26 H26B 109.5
O2 C26 H26C 109.5
H26A C26 H26C 109.5
H26B C26 H26C 109.5
N1 C27 C28 179.8(7)
C27 C28 H28A 109.5
C27 C28 H28B 109.5
H28A C28 H28B 109.5
C27 C28 H28C 109.5
H28A C28 H28C 109.5
H28B C28 H28C 109.5

loop_
_geom_bond_atom_site_label_1
_geom_bond_atom_site_label_2
_geom_bond_distance
Au1 N1 2.038(5)
Au1 P1 2.2376(14)
Sb1 F6' 1.707(17)
Sb1 F2' 1.792(16)
Sb1 F4 1.816(7)
Sb1 F1 1.819(18)
Sb1 F5 1.821(9)
Sb1 F2 1.832(7)
Sb1 F1' 1.855(18)
Sb1 F3 1.870(7)
Sb1 F5' 1.897(17)
Sb1 F6 1.909(9)
P1 C12 1.823(5)
P1 C13 1.834(5)
P1 C19 1.845(5)
N1 C27 1.120(7)
O1 C5 1.356(6)
O1 C25 1.456(6)
O2 C1 1.355(6)
O2 C26 1.433(6)
C1 C2 1.388(8)
C1 C6 1.399(7)
C2 C3 1.386(8)
C2 H2 0.9300
C3 C4 1.389(9)
C3 H3 0.9300
C4 C5 1.384(8)
C4 H4 0.9300
C5 C6 1.376(7)
C6 C7 1.502(8)
C7 C8 1.396(7)
C7 C12 1.404(7)
C8 C9 1.388(9)
C8 H8 0.9300
C9 C10 1.359(9)
C9 H9 0.9300
C10 C11 1.379(8)
C10 H10 0.9300
C11 C12 1.403(7)
C11 H11 0.9300
C13 C18 1.516(8)
C13 C14 1.523(8)
C13 H13 0.9800
C14 C15 1.543(8)
C14 H14A 0.9700
C14 H14B 0.9700
C15 C16 1.490(10)
C15 H15A 0.9700
C15 H15B 0.9700
C16 C17 1.516(10)
C16 H16A 0.9700
C16 H16B 0.9700
C17 C18 1.538(9)
C17 H17A 0.9700
C17 H17B 0.9700
C18 H18A 0.9700
C18 H18B 0.9700
C19 C24 1.513(8)
C19 C20 1.526(7)
C19 H19 0.9800
C20 C21 1.526(8)
C20 H20A 0.9700
C20 H20B 0.9700
C21 C22 1.506(10)
C21 H21A 0.9700
C21 H21B 0.9700
C22 C23 1.530(10)
C22 H22A 0.9700
C22 H22B 0.9700
C23 C24 1.520(8)
C23 H23A 0.9700
C23 H23B 0.9700
C24 H24A 0.9700
C24 H24B 0.9700
C25 H25A 0.9600
C25 H25B 0.9600
C25 H25C 0.9600
C26 H26A 0.9600
C26 H26B 0.9600
C26 H26C 0.9600
C27 C28 1.426(9)
C28 H28A 0.9600
C28 H28B 0.9600
C28 H28C 0.9600

loop_
_geom_torsion_atom_site_label_1
_geom_torsion_atom_site_label_2
_geom_torsion_atom_site_label_3
_geom_torsion_atom_site_label_4
_geom_torsion
C26 O2 C1 C2 0.1(8)
C26 O2 C1 C6 179.6(6)
O2 C1 C2 C3 178.3(5)
C6 C1 C2 C3 -1.2(8)
C1 C2 C3 C4 1.2(9)
C2 C3 C4 C5 0.8(9)
C25 O1 C5 C6 -169.1(5)
C25 O1 C5 C4 10.3(8)
C3 C4 C5 O1 177.9(5)
C3 C4 C5 C6 -2.7(8)
O1 C5 C6 C1 -177.9(4)
C4 C5 C6 C1 2.7(8)
O1 C5 C6 C7 -1.0(7)
C4 C5 C6 C7 179.6(5)
O2 C1 C6 C5 179.8(5)
C2 C1 C6 C5 -0.7(8)
O2 C1 C6 C7 2.8(7)
C2 C1 C6 C7 -177.6(5)
C5 C6 C7 C8 -85.6(6)
C1 C6 C7 C8 91.3(6)
C5 C6 C7 C12 95.1(6)
C1 C6 C7 C12 -88.0(6)
C12 C7 C8 C9 -0.2(7)
C6 C7 C8 C9 -179.6(5)
C7 C8 C9 C10 2.1(8)
C8 C9 C10 C11 -2.2(9)
C9 C10 C11 C12 0.4(8)
C10 C11 C12 C7 1.5(7)
C10 C11 C12 P1 -175.8(4)
C8 C7 C12 C11 -1.6(7)
C6 C7 C12 C11 177.8(4)
C8 C7 C12 P1 175.5(3)
C6 C7 C12 P1 -5.2(7)
C13 P1 C12 C11 -48.8(4)
C19 P1 C12 C11 66.5(4)
Au1 P1 C12 C11 -174.1(3)
C13 P1 C12 C7 134.1(4)
C19 P1 C12 C7 -110.7(4)
Au1 P1 C12 C7 8.8(4)
C12 P1 C13 C18 -61.2(4)
C19 P1 C13 C18 -176.2(4)
Au1 P1 C13 C18 66.2(4)
C12 P1 C13 C14 175.2(4)
C19 P1 C13 C14 60.2(5)
Au1 P1 C13 C14 -57.4(4)
C18 C13 C14 C15 55.3(7)
P1 C13 C14 C15 177.6(5)
C13 C14 C15 C16 -57.0(8)
C14 C15 C16 C17 58.7(8)
C15 C16 C17 C18 -59.2(8)
C14 C13 C18 C17 -54.0(7)
P1 C13 C18 C17 -176.3(4)
C16 C17 C18 C13 55.9(7)
C12 P1 C19 C24 -57.0(5)
C13 P1 C19 C24 57.6(5)
Au1 P1 C19 C24 178.3(4)
C12 P1 C19 C20 70.4(4)
C13 P1 C19 C20 -175.0(4)
Au1 P1 C19 C20 -54.3(4)
C24 C19 C20 C21 -57.6(6)
P1 C19 C20 C21 172.3(4)
C19 C20 C21 C22 57.4(7)
C20 C21 C22 C23 -56.6(8)
C21 C22 C23 C24 56.1(9)
C20 C19 C24 C23 55.7(7)
P1 C19 C24 C23 -177.8(5)
C22 C23 C24 C19 -54.7(8)
